data_1575717
loop_
_publ_author_name
'Marsh, Adam V.'
'White, Andrew J. P.'
'Heeney, Martin'

_publ_section_title
;
 The photoluminescence behaviour of monosubstituted non-benzenoid
 polycyclic-aromatic-substituted <i>ortho</i>-carboranes.
;
_journal_issue 83
_journal_name_full 'Chemical communications (Cambridge, England)'
_journal_page_first 16222
_journal_page_last 16225
_journal_paper_doi 10.1039/d5cc02672e
_journal_volume 61
_journal_year 2025
_chemical_formula_moiety 'C12 H16 B10 S2'
_chemical_formula_sum 'C12 H16 B10 S2'
_chemical_formula_weight 332.47
_space_group_crystal_system monoclinic
_space_group_IT_number 14
_space_group_name_Hall '-P 2ybc'
_space_group_name_H-M_alt 'P 1 21/c 1'
_atom_sites_solution_hydrogens geom
_audit_creation_method SHELXL-2019/3
_audit_update_record
;
2025-04-30 deposited with the CCDC.	2025-09-12 downloaded from the CCDC.
;
_cell_angle_alpha 90
_cell_angle_beta 96.026(3)
_cell_angle_gamma 90
_cell_formula_units_Z 4
_cell_length_a 7.0366(2)
_cell_length_b 9.8201(4)
_cell_length_c 23.1446(9)
_cell_measurement_reflns_used 1612
_cell_measurement_temperature 173(2)
_cell_measurement_theta_max 72.6770
_cell_measurement_theta_min 3.8280
_cell_volume 1590.46(10)
_computing_cell_refinement 'CrysAlisPro, Rigaku OD'
_computing_data_collection 'CrysAlisPro, Rigaku OD'
_computing_data_reduction 'CrysAlisPro, Rigaku OD'
_computing_molecular_graphics 'Bruker SHELXTL'
_computing_publication_material 'CIFTAB-2014 (Sheldrick, 2017)'
_computing_structure_refinement 'SHELXL-2019/2 (Sheldrick, 2019)'
_computing_structure_solution 'SHELXS-2014 (Sheldrick, 2017)'
_diffrn_ambient_temperature 173(2)
_diffrn_detector_area_resol_mean 10.4115
_diffrn_measured_fraction_theta_full 0.983
_diffrn_measured_fraction_theta_max 0.947
_diffrn_measurement_device_type 'Agilent Xcalibur PX Ultra A'
_diffrn_measurement_method 'omega scans'
_diffrn_radiation_type CuK\a
_diffrn_radiation_wavelength 1.54184
_diffrn_reflns_av_R_equivalents 0.0394
_diffrn_reflns_av_unetI/netI 0.0548
_diffrn_reflns_Laue_measured_fraction_full 0.983
_diffrn_reflns_Laue_measured_fraction_max 0.947
_diffrn_reflns_limit_h_max 8
_diffrn_reflns_limit_h_min -8
_diffrn_reflns_limit_k_max 11
_diffrn_reflns_limit_k_min -8
_diffrn_reflns_limit_l_max 28
_diffrn_reflns_limit_l_min -27
_diffrn_reflns_number 5157
_diffrn_reflns_point_group_measured_fraction_full 0.983
_diffrn_reflns_point_group_measured_fraction_max 0.947
_diffrn_reflns_theta_full 67.684
_diffrn_reflns_theta_max 73.894
_diffrn_reflns_theta_min 3.841
_diffrn_source 'Enhance Ultra (Cu) X-ray Source'
_exptl_absorpt_coefficient_mu 2.878
_exptl_absorpt_correction_T_max 0.971
_exptl_absorpt_correction_T_min 0.615
_exptl_absorpt_correction_type analytical
_exptl_absorpt_process_details
; 
CrysAlisPro 1.171.38.43 (Rigaku Oxford Diffraction, 2015) 
Analytical numeric absorption correction using a multifaceted crystal 
model based on expressions derived by R.C. Clark & J.S. Reid. 
(Clark, R. C. & Reid, J. S. (1995). Acta Cryst. A51, 887-897) 
Empirical absorption correction using spherical harmonics, 
implemented in SCALE3 ABSPACK scaling algorithm. 
;
_exptl_crystal_colour Colourless
_exptl_crystal_density_diffrn 1.388
_exptl_crystal_description 'platy needles'
_exptl_crystal_F_000 680
_exptl_crystal_size_max 0.34
_exptl_crystal_size_mid 0.17
_exptl_crystal_size_min 0.01
_refine_diff_density_max 0.545
_refine_diff_density_min -0.310
_refine_diff_density_rms 0.069
_refine_ls_extinction_method none
_refine_ls_goodness_of_fit_ref 1.068
_refine_ls_hydrogen_treatment constr
_refine_ls_matrix_type full
_refine_ls_number_parameters 242
_refine_ls_number_reflns 3046
_refine_ls_number_restraints 87
_refine_ls_restrained_S_all 1.070
_refine_ls_R_factor_all 0.0745
_refine_ls_R_factor_gt 0.0545
_refine_ls_shift/su_max 0.000
_refine_ls_shift/su_mean 0.000
_refine_ls_structure_factor_coef Fsqd
_refine_ls_weighting_details 'w=1/[\s^2^(Fo^2^)+(0.0656P)^2^+1.0844P] where P=(Fo^2^+2Fc^2^)/3'
_refine_ls_weighting_scheme calc
_refine_ls_wR_factor_gt 0.1363
_refine_ls_wR_factor_ref 0.1505
_reflns_Friedel_coverage 0.000
_reflns_number_gt 2347
_reflns_number_total 3046
_reflns_threshold_expression 'I > 2\s(I)'
_cod_data_source_file d5cc02672e2.cif
_cod_data_source_block o-CbBDT
_cod_depositor_comments 'Adding full bibliography for 1575716--1575717.cif.'
_cod_original_cell_volume 1590.47(10)
_cod_original_sg_symbol_H-M 'P 21/c'
_cod_database_code 1575717
_shelx_shelxl_version_number 2019/3
_shelx_space_group_comment
; 
The symmetry employed for this shelxl refinement is uniquely defined 
by the following loop, which should always be used as a source of 
symmetry information in preference to the above space-group names. 
They are only intended as comments. 
;

loop_
_space_group_symop_operation_xyz
'x, y, z'
'-x, y+1/2, -z+1/2'
'-x, -y, -z'
'x, -y-1/2, z-1/2'

loop_
_atom_site_label
_atom_site_type_symbol
_atom_site_fract_x
_atom_site_fract_y
_atom_site_fract_z
_atom_site_U_iso_or_equiv
_atom_site_adp_type
_atom_site_occupancy
_atom_site_site_symmetry_order
_atom_site_calc_flag
_atom_site_refinement_flags_posn
_atom_site_refinement_flags_adp
_atom_site_refinement_flags_occupancy
_atom_site_disorder_assembly
_atom_site_disorder_group
C1 C 0.2503(4) 0.3423(3) 0.43036(12) 0.0205(6) Uani 1 1 d . . . . .
C2 C 0.2645(4) 0.2624(3) 0.48152(13) 0.0235(6) Uani 1 1 d D . . . .
S3 S 0.25268(19) 0.08547(10) 0.48913(4) 0.0270(3) Uani 0.904(3) 1 d D U P A 1
C4 C 0.2810(6) 0.0945(4) 0.56414(16) 0.0276(8) Uani 0.904(3) 1 d D U P A 1
H4A H 0.286118 0.016826 0.588746 0.033 Uiso 0.904(3) 1 calc R U P A 1
C5 C 0.2951(13) 0.2248(7) 0.5841(3) 0.0337(14) Uani 0.904(3) 1 d D U P A 1
H5A H 0.310315 0.247949 0.624182 0.040 Uiso 0.904(3) 1 calc R U P A 1
C3' C 0.231(8) 0.1171(16) 0.4887(9) 0.025(6) Uiso 0.096(3) 1 d D U P A 2
H3'A H 0.191315 0.057559 0.457392 0.029 Uiso 0.096(3) 1 calc R U P A 2
C4' C 0.263(6) 0.0760(14) 0.5451(8) 0.027(5) Uiso 0.096(3) 1 d D U P A 2
H4'A H 0.257920 -0.016551 0.556845 0.032 Uiso 0.096(3) 1 calc R U P A 2
S5' S 0.312(4) 0.2101(17) 0.5933(5) 0.035(4) Uiso 0.096(3) 1 d D U P A 2
C6 C 0.2846(4) 0.3236(3) 0.53822(13) 0.0244(6) Uani 1 1 d D . . . .
C7 C 0.2794(4) 0.4632(3) 0.54431(13) 0.0263(7) Uani 1 1 d . . . . .
H7A H 0.296140 0.504203 0.581672 0.032 Uiso 1 1 calc R U . . .
C8 C 0.2493(4) 0.5413(3) 0.49505(13) 0.0227(6) Uani 1 1 d D . . . .
S9 S 0.22141(16) 0.71747(11) 0.49458(4) 0.0271(3) Uani 0.904(3) 1 d D U P A 1
C10 C 0.1793(7) 0.7175(4) 0.41991(16) 0.0268(8) Uani 0.904(3) 1 d D U P A 1
H10A H 0.155580 0.798283 0.397723 0.032 Uiso 0.904(3) 1 calc R U P A 1
C11 C 0.1830(8) 0.5931(5) 0.3958(2) 0.0279(11) Uani 0.904(3) 1 d D U P A 1
H11A H 0.156771 0.577351 0.355289 0.034 Uiso 0.904(3) 1 calc R U P A 1
C9' C 0.251(8) 0.6869(16) 0.4938(10) 0.028(6) Uiso 0.096(3) 1 d D U P A 2
H9'A H 0.288571 0.743560 0.526225 0.034 Uiso 0.096(3) 1 calc R U P A 2
C10' C 0.187(8) 0.7346(15) 0.4374(9) 0.031(6) Uiso 0.096(3) 1 d D U P A 2
H10B H 0.141382 0.824006 0.428878 0.037 Uiso 0.096(3) 1 calc R U P A 2
S11' S 0.205(2) 0.6086(15) 0.3861(5) 0.029(3) Uiso 0.096(3) 1 d D U P A 2
C12 C 0.2309(4) 0.4848(3) 0.43780(13) 0.0211(6) Uani 1 1 d D . . . .
C13 C 0.2571(4) 0.2815(3) 0.37023(13) 0.0218(6) Uani 1 1 d . . . . .
C14 C 0.3314(4) 0.1218(3) 0.36349(13) 0.0238(6) Uani 1 1 d . . . . .
H14A H 0.377076 0.061232 0.403568 0.029 Uiso 1 1 calc R U . . .
B15 B 0.0908(5) 0.1555(4) 0.34838(15) 0.0244(7) Uani 1 1 d . . . . .
H15A H -0.024526 0.121692 0.375048 0.029 Uiso 1 1 calc R U . . .
B16 B 0.0873(5) 0.3164(4) 0.31360(15) 0.0247(7) Uani 1 1 d . . . . .
H16A H -0.032270 0.390400 0.316809 0.030 Uiso 1 1 calc R U . . .
B17 B 0.3299(5) 0.3719(4) 0.31213(15) 0.0248(7) Uani 1 1 d . . . . .
H17A H 0.369701 0.482336 0.314189 0.030 Uiso 1 1 calc R U . . .
B18 B 0.4825(5) 0.2475(4) 0.34701(15) 0.0231(7) Uani 1 1 d . . . . .
H18A H 0.620731 0.274314 0.372967 0.028 Uiso 1 1 calc R U . . .
B19 B 0.2121(5) 0.0395(4) 0.30674(15) 0.0259(7) Uani 1 1 d . . . . .
H19A H 0.175086 -0.071471 0.305995 0.031 Uiso 1 1 calc R U . . .
B20 B 0.0561(5) 0.1636(4) 0.27174(16) 0.0269(7) Uani 1 1 d . . . . .
H20A H -0.083914 0.136171 0.246900 0.032 Uiso 1 1 calc R U . . .
B21 B 0.2041(5) 0.2980(4) 0.24929(15) 0.0250(7) Uani 1 1 d . . . . .
H21A H 0.160196 0.359639 0.209408 0.030 Uiso 1 1 calc R U . . .
B22 B 0.4492(5) 0.2544(4) 0.27029(15) 0.0240(7) Uani 1 1 d . . . . .
H22A H 0.567243 0.286624 0.244398 0.029 Uiso 1 1 calc R U . . .
B23 B 0.4525(5) 0.0946(4) 0.30516(15) 0.0255(7) Uani 1 1 d . . . . .
H23A H 0.572279 0.020195 0.303078 0.031 Uiso 1 1 calc R U . . .
B24 B 0.2812(5) 0.1262(4) 0.24486(16) 0.0262(7) Uani 1 1 d . . . . .
H24A H 0.288212 0.073963 0.202108 0.031 Uiso 1 1 calc R U . . .

loop_
_atom_site_aniso_label
_atom_site_aniso_U_11
_atom_site_aniso_U_22
_atom_site_aniso_U_33
_atom_site_aniso_U_23
_atom_site_aniso_U_13
_atom_site_aniso_U_12
C1 0.0206(13) 0.0222(15) 0.0187(13) -0.0007(11) 0.0019(10) -0.0005(11)
C2 0.0234(13) 0.0237(16) 0.0242(15) 0.0017(12) 0.0059(11) 0.0015(12)
S3 0.0376(6) 0.0194(5) 0.0246(4) 0.0043(3) 0.0052(3) 0.0011(5)
C4 0.0331(18) 0.0297(19) 0.0202(17) 0.0062(15) 0.0031(17) 0.0002(16)
C5 0.037(3) 0.035(3) 0.029(2) 0.008(2) 0.003(2) 0.005(2)
C6 0.0237(13) 0.0279(17) 0.0219(14) 0.0018(12) 0.0038(11) -0.0011(12)
C7 0.0254(14) 0.0304(17) 0.0233(15) -0.0042(13) 0.0026(12) -0.0035(13)
C8 0.0200(13) 0.0228(16) 0.0256(15) -0.0020(12) 0.0036(11) -0.0004(11)
S9 0.0301(6) 0.0207(5) 0.0308(5) -0.0052(4) 0.0040(3) 0.0018(4)
C10 0.0339(18) 0.0223(18) 0.0248(18) 0.0020(14) 0.0057(18) 0.0030(15)
C11 0.033(2) 0.023(2) 0.029(2) 0.0007(18) 0.0112(19) 0.0004(18)
C12 0.0207(13) 0.0212(15) 0.0216(14) 0.0018(12) 0.0034(10) 0.0007(11)
C13 0.0226(13) 0.0201(15) 0.0226(14) 0.0003(12) 0.0019(11) 0.0018(11)
C14 0.0272(14) 0.0205(15) 0.0238(15) -0.0019(12) 0.0033(11) 0.0021(12)
B15 0.0247(15) 0.0242(18) 0.0242(16) -0.0003(14) 0.0028(12) -0.0022(14)
B16 0.0252(15) 0.0239(18) 0.0246(16) -0.0004(14) 0.0009(13) 0.0023(14)
B17 0.0286(16) 0.0227(18) 0.0240(16) 0.0010(13) 0.0077(13) -0.0003(14)
B18 0.0204(14) 0.0221(17) 0.0270(17) -0.0011(14) 0.0041(12) -0.0002(13)
B19 0.0317(17) 0.0210(17) 0.0252(17) -0.0020(14) 0.0035(13) -0.0017(15)
B20 0.0281(16) 0.0281(19) 0.0239(16) -0.0010(14) 0.0003(13) -0.0017(15)
B21 0.0298(16) 0.0227(17) 0.0223(16) -0.0005(13) 0.0022(13) 0.0018(14)
B22 0.0249(15) 0.0229(18) 0.0251(17) 0.0000(13) 0.0057(13) 0.0021(13)
B23 0.0287(16) 0.0241(19) 0.0247(16) -0.0022(14) 0.0070(13) 0.0027(14)
B24 0.0298(17) 0.0234(18) 0.0255(17) -0.0019(14) 0.0035(13) -0.0006(14)

loop_
_atom_type_symbol
_atom_type_description
_atom_type_scat_dispersion_real
_atom_type_scat_dispersion_imag
_atom_type_scat_source
C C 0.0181 0.0091 'International Tables Vol C Tables 4.2.6.8 and 6.1.1.4'
H H 0.0000 0.0000 'International Tables Vol C Tables 4.2.6.8 and 6.1.1.4'
B B 0.0090 0.0039 'International Tables Vol C Tables 4.2.6.8 and 6.1.1.4'
S S 0.3331 0.5567 'International Tables Vol C Tables 4.2.6.8 and 6.1.1.4'

loop_
_geom_angle_atom_site_label_1
_geom_angle_atom_site_label_2
_geom_angle_atom_site_label_3
_geom_angle
_geom_angle_site_symmetry_1
_geom_angle_site_symmetry_3
_geom_angle_publ_flag
C2 C1 C12 116.4(3) . . ?
C2 C1 C13 122.8(3) . . ?
C12 C1 C13 120.8(3) . . ?
C1 C2 C6 121.6(3) . . ?
C1 C2 C3' 129.7(8) . . ?
C6 C2 C3' 107.9(8) . . ?
C1 C2 S3 129.4(2) . . ?
C6 C2 S3 108.9(2) . . ?
C4 S3 C2 92.79(16) . . ?
C5 C4 S3 112.7(3) . . ?
C4 C5 C6 112.9(5) . . ?
C4' C3' C2 112.8(11) . . ?
C3' C4' S5' 113.1(9) . . ?
C6 S5' C4' 90.9(6) . . ?
C7 C6 C5 126.6(4) . . ?
C7 C6 C2 120.5(3) . . ?
C5 C6 C2 112.7(4) . . ?
C7 C6 S5' 125.5(6) . . ?
C2 C6 S5' 113.9(6) . . ?
C8 C7 C6 118.3(3) . . ?
C7 C8 C12 123.0(3) . . ?
C7 C8 C9' 125.1(9) . . ?
C12 C8 C9' 111.6(9) . . ?
C7 C8 S9 124.6(2) . . ?
C12 C8 S9 112.4(2) . . ?
C10 S9 C8 90.80(16) . . ?
C11 C10 S9 114.0(3) . . ?
C10 C11 C12 113.6(4) . . ?
C10' C9' C8 110.4(14) . . ?
C9' C10' S11' 111.1(13) . . ?
C12 S11' C10' 92.2(7) . . ?
C1 C12 C8 119.6(3) . . ?
C1 C12 C11 131.2(3) . . ?
C8 C12 C11 109.1(3) . . ?
C1 C12 S11' 128.6(5) . . ?
C8 C12 S11' 111.6(5) . . ?
C1 C13 C14 119.7(2) . . ?
C1 C13 B16 122.4(2) . . ?
C14 C13 B16 108.5(2) . . ?
C1 C13 B17 123.3(3) . . ?
C14 C13 B17 106.8(2) . . ?
B16 C13 B17 62.82(19) . . ?
C1 C13 B15 117.4(2) . . ?
C14 C13 B15 60.76(19) . . ?
B16 C13 B15 61.73(19) . . ?
B17 C13 B15 112.5(2) . . ?
C1 C13 B18 118.1(2) . . ?
C14 C13 B18 59.39(18) . . ?
B16 C13 B18 112.5(2) . . ?
B17 C13 B18 60.70(18) . . ?
B15 C13 B18 112.1(2) . . ?
C13 C14 B19 112.8(2) . . ?
C13 C14 B23 114.4(2) . . ?
B19 C14 B23 63.5(2) . . ?
C13 C14 B18 63.04(18) . . ?
B19 C14 B18 116.4(2) . . ?
B23 C14 B18 63.6(2) . . ?
C13 C14 B15 61.78(18) . . ?
B19 C14 B15 62.4(2) . . ?
B23 C14 B15 115.8(2) . . ?
B18 C14 B15 116.1(2) . . ?
C14 B15 C13 57.45(17) . . ?
C14 B15 B20 104.0(2) . . ?
C13 B15 B20 106.1(2) . . ?
C14 B15 B19 57.79(19) . . ?
C13 B15 B19 105.5(2) . . ?
B20 B15 B19 60.4(2) . . ?
C14 B15 B16 103.3(2) . . ?
C13 B15 B16 58.35(18) . . ?
B20 B15 B16 60.6(2) . . ?
B19 B15 B16 108.1(2) . . ?
C13 B16 B15 59.92(19) . . ?
C13 B16 B21 105.8(2) . . ?
B15 B16 B21 107.6(2) . . ?
C13 B16 B20 106.4(2) . . ?
B15 B16 B20 59.5(2) . . ?
B21 B16 B20 60.2(2) . . ?
C13 B16 B17 59.14(18) . . ?
B15 B16 B17 108.1(2) . . ?
B21 B16 B17 59.50(19) . . ?
B20 B16 B17 107.9(2) . . ?
C13 B17 B18 60.38(18) . . ?
C13 B17 B22 106.6(2) . . ?
B18 B17 B22 59.9(2) . . ?
C13 B17 B21 105.3(2) . . ?
B18 B17 B21 108.6(3) . . ?
B22 B17 B21 60.7(2) . . ?
C13 B17 B16 58.04(18) . . ?
B18 B17 B16 108.4(2) . . ?
B22 B17 B16 108.6(3) . . ?
B21 B17 B16 59.90(19) . . ?
C14 B18 C13 57.57(17) . . ?
C14 B18 B17 103.9(2) . . ?
C13 B18 B17 58.92(17) . . ?
C14 B18 B22 103.5(2) . . ?
C13 B18 B22 105.7(2) . . ?
B17 B18 B22 60.3(2) . . ?
C14 B18 B23 58.01(18) . . ?
C13 B18 B23 105.4(2) . . ?
B17 B18 B23 107.6(2) . . ?
B22 B18 B23 59.5(2) . . ?
C14 B19 B15 59.78(19) . . ?
C14 B19 B24 104.0(2) . . ?
B15 B19 B24 108.6(3) . . ?
C14 B19 B20 105.0(3) . . ?
B15 B19 B20 59.7(2) . . ?
B24 B19 B20 60.8(2) . . ?
C14 B19 B23 58.33(19) . . ?
B15 B19 B23 109.3(3) . . ?
B24 B19 B23 59.8(2) . . ?
B20 B19 B23 109.0(3) . . ?
B15 B20 B19 59.9(2) . . ?
B15 B20 B16 59.8(2) . . ?
B19 B20 B16 107.1(2) . . ?
B15 B20 B21 107.5(2) . . ?
B19 B20 B21 106.7(2) . . ?
B16 B20 B21 59.8(2) . . ?
B15 B20 B24 107.7(2) . . ?
B19 B20 B24 59.6(2) . . ?
B16 B20 B24 107.3(2) . . ?
B21 B20 B24 59.38(19) . . ?
B17 B21 B24 107.8(2) . . ?
B17 B21 B16 60.60(19) . . ?
B24 B21 B16 108.3(3) . . ?
B17 B21 B20 108.6(2) . . ?
B24 B21 B20 60.5(2) . . ?
B16 B21 B20 60.0(2) . . ?
B17 B21 B22 59.57(19) . . ?
B24 B21 B22 59.9(2) . . ?
B16 B21 B22 108.2(2) . . ?
B20 B21 B22 108.5(3) . . ?
B23 B22 B18 60.8(2) . . ?
B23 B22 B17 108.3(2) . . ?
B18 B22 B17 59.79(19) . . ?
B23 B22 B24 60.0(2) . . ?
B18 B22 B24 108.5(2) . . ?
B17 B22 B24 107.7(2) . . ?
B23 B22 B21 107.6(2) . . ?
B18 B22 B21 107.7(2) . . ?
B17 B22 B21 59.73(19) . . ?
B24 B22 B21 59.6(2) . . ?
C14 B23 B22 103.9(2) . . ?
C14 B23 B24 104.0(2) . . ?
B22 B23 B24 60.6(2) . . ?
C14 B23 B19 58.13(19) . . ?
B22 B23 B19 108.2(2) . . ?
B24 B23 B19 60.0(2) . . ?
C14 B23 B18 58.37(18) . . ?
B22 B23 B18 59.7(2) . . ?
B24 B23 B18 108.1(3) . . ?
B19 B23 B18 107.6(2) . . ?
B23 B24 B19 60.2(2) . . ?
B23 B24 B21 107.9(3) . . ?
B19 B24 B21 107.3(2) . . ?
B23 B24 B22 59.4(2) . . ?
B19 B24 B22 107.5(2) . . ?
B21 B24 B22 60.5(2) . . ?
B23 B24 B20 108.3(2) . . ?
B19 B24 B20 59.6(2) . . ?
B21 B24 B20 60.1(2) . . ?
B22 B24 B20 108.6(2) . . ?

loop_
_geom_bond_atom_site_label_1
_geom_bond_atom_site_label_2
_geom_bond_distance
_geom_bond_site_symmetry_2
_geom_bond_publ_flag
C1 C2 1.415(4) . ?
C1 C12 1.418(4) . ?
C1 C13 1.520(4) . ?
C2 C6 1.437(4) . ?
C2 C3' 1.459(15) . ?
C2 S3 1.750(3) . ?
S3 C4 1.729(4) . ?
C4 C5 1.361(7) . ?
C5 C6 1.435(7) . ?
C3' C4' 1.362(16) . ?
C4' S5' 1.738(15) . ?
S5' C6 1.690(12) . ?
C6 C7 1.379(5) . ?
C7 C8 1.372(4) . ?
C8 C12 1.430(4) . ?
C8 C9' 1.430(16) . ?
C8 S9 1.741(3) . ?
S9 C10 1.723(4) . ?
C10 C11 1.344(6) . ?
C11 C12 1.456(6) . ?
C9' C10' 1.41(3) . ?
C10' S11' 1.729(16) . ?
S11' C12 1.702(11) . ?
C13 C14 1.666(4) . ?
C13 B16 1.713(4) . ?
C13 B17 1.733(4) . ?
C13 B15 1.741(5) . ?
C13 B18 1.759(4) . ?
C14 B19 1.688(5) . ?
C14 B23 1.692(4) . ?
C14 B18 1.699(4) . ?
C14 B15 1.724(4) . ?
B15 B20 1.767(5) . ?
B15 B19 1.769(5) . ?
B15 B16 1.772(5) . ?
B16 B21 1.784(5) . ?
B16 B20 1.787(5) . ?
B16 B17 1.796(5) . ?
B17 B18 1.765(5) . ?
B17 B22 1.773(5) . ?
B17 B21 1.776(5) . ?
B18 B22 1.768(5) . ?
B18 B23 1.787(5) . ?
B19 B24 1.777(5) . ?
B19 B20 1.778(5) . ?
B19 B23 1.780(5) . ?
B20 B21 1.792(5) . ?
B20 B24 1.800(5) . ?
B21 B24 1.779(5) . ?
B21 B22 1.794(5) . ?
B22 B23 1.764(5) . ?
B22 B24 1.784(5) . ?
B23 B24 1.773(5) . ?
